data_7712685
loop_
_publ_author_name
'Cao, Qing-Wei'
'Yue, Tian-Cai'
'Dong, Qing-Wei'
'Ma, Qi-Chao'
'Xie, Ze-Bei'
'Wang, Duo-Zhi'
'Wang, Lu-Lu'

_publ_section_title
;
 Effective detection of Ag+, Hg2+ and dye adsorption properties studies of
 Ln-MOFs based on benzimidazole carboxylic acid ligand
;
_journal_name_full 'Dalton Transactions'
_journal_paper_doi 10.1039/D3DT00579H
_journal_year 2023
_chemical_formula_sum 'C30 H18 Cl N4 Nd O8'
_chemical_formula_weight 742.17
_space_group_crystal_system monoclinic
_space_group_IT_number 15
_space_group_name_Hall '-C 2yc'
_space_group_name_H-M_alt 'C 1 2/c 1'
_atom_sites_solution_hydrogens geom
_audit_creation_method SHELXL-2014/7
_audit_update_record
;
2023-01-27 deposited with the CCDC.	2023-03-27 downloaded from the CCDC.
;
_cell_angle_alpha 90
_cell_angle_beta 91.17
_cell_angle_gamma 90
_cell_formula_units_Z 4
_cell_length_a 33.038
_cell_length_b 5.150
_cell_length_c 16.005
_cell_measurement_reflns_used 1558
_cell_measurement_temperature 296(2)
_cell_measurement_theta_max 20.88
_cell_measurement_theta_min 2.55
_cell_volume 2722.614
_computing_structure_refinement 'SHELXL-2014/7 (Sheldrick, 2014)'
_diffrn_ambient_temperature 296(2)
_diffrn_measured_fraction_theta_full 0.975
_diffrn_measured_fraction_theta_max 0.975
_diffrn_measurement_device_type ccd
_diffrn_radiation_type MoK\a
_diffrn_radiation_wavelength 0.71073
_diffrn_reflns_av_R_equivalents 0.1120
_diffrn_reflns_av_unetI/netI 0.1477
_diffrn_reflns_Laue_measured_fraction_full 0.975
_diffrn_reflns_Laue_measured_fraction_max 0.975
_diffrn_reflns_limit_h_max 38
_diffrn_reflns_limit_h_min -38
_diffrn_reflns_limit_k_max 6
_diffrn_reflns_limit_k_min -6
_diffrn_reflns_limit_l_max 18
_diffrn_reflns_limit_l_min 0
_diffrn_reflns_number 4264
_diffrn_reflns_point_group_measured_fraction_full 0.975
_diffrn_reflns_point_group_measured_fraction_max 0.975
_diffrn_reflns_theta_full 25.200
_diffrn_reflns_theta_max 25.200
_diffrn_reflns_theta_min 2.466
_exptl_absorpt_coefficient_mu 2.067
_exptl_absorpt_correction_type multi-scan
_exptl_absorpt_process_details sadabs
_exptl_crystal_colour colorless
_exptl_crystal_density_diffrn 1.811
_exptl_crystal_description block
_exptl_crystal_F_000 1468
_exptl_crystal_size_max 0.200
_exptl_crystal_size_mid 0.200
_exptl_crystal_size_min 0.200
_exptl_transmission_factor_max 0.864
_exptl_transmission_factor_min 0.864
_refine_diff_density_max 4.759
_refine_diff_density_min -1.769
_refine_diff_density_rms 0.251
_refine_ls_extinction_method none
_refine_ls_goodness_of_fit_ref 1.123
_refine_ls_hydrogen_treatment constr
_refine_ls_matrix_type full
_refine_ls_number_parameters 204
_refine_ls_number_reflns 2389
_refine_ls_number_restraints 0
_refine_ls_restrained_S_all 1.123
_refine_ls_R_factor_all 0.1256
_refine_ls_R_factor_gt 0.0848
_refine_ls_shift/su_max 0.000
_refine_ls_shift/su_mean 0.000
_refine_ls_structure_factor_coef Fsqd
_refine_ls_weighting_details 'w=1/[\s^2^(Fo^2^)+(0.0985P)^2^+30.9969P] where P=(Fo^2^+2Fc^2^)/3'
_refine_ls_weighting_scheme calc
_refine_ls_wR_factor_gt 0.1904
_refine_ls_wR_factor_ref 0.2095
_reflns_Friedel_coverage 0.000
_reflns_number_gt 1738
_reflns_number_total 2389
_reflns_threshold_expression 'I > 2\s(I)'
_cod_data_source_file d3dt00579h2.cif
_cod_data_source_block 1_a_CCDC1
_cod_original_cell_volume 2722.7
_cod_original_sg_symbol_H-M 'C 2/c'
_cod_database_code 7712685
_shelx_shelxl_version_number 2014/7
_shelx_space_group_comment
;
The symmetry employed for this shelxl refinement is uniquely defined
by the following loop, which should always be used as a source of
symmetry information in preference to the above space-group names.
They are only intended as comments.
;
_shelx_estimated_absorpt_t_min 0.683
_shelx_estimated_absorpt_t_max 0.683

loop_
_space_group_symop_operation_xyz
'x, y, z'
'-x, y, -z+1/2'
'x+1/2, y+1/2, z'
'-x+1/2, y+1/2, -z+1/2'
'-x, -y, -z'
'x, -y, z-1/2'
'-x+1/2, -y+1/2, -z'
'x+1/2, -y+1/2, z-1/2'

loop_
_atom_site_label
_atom_site_type_symbol
_atom_site_fract_x
_atom_site_fract_y
_atom_site_fract_z
_atom_site_U_iso_or_equiv
_atom_site_adp_type
_atom_site_occupancy
_atom_site_site_symmetry_order
_atom_site_calc_flag
_atom_site_refinement_flags_posn
_atom_site_refinement_flags_adp
_atom_site_refinement_flags_occupancy
_atom_site_disorder_assembly
_atom_site_disorder_group
C1 C 0.4154(4) 1.254(3) 0.7081(8) 0.035(3) Uani 1 1 d . . . . .
C2 C 0.3723(3) 1.168(2) 0.7164(7) 0.031(3) Uani 1 1 d . . . . .
C3 C 0.3517(4) 1.300(3) 0.7765(8) 0.044(3) Uani 1 1 d . . . . .
H3 H 0.3648 1.4372 0.8037 0.053 Uiso 1 1 calc R U . . .
C4 C 0.3119(4) 1.241(3) 0.7994(9) 0.049(4) Uani 1 1 d . . . . .
H4 H 0.2993 1.3350 0.8410 0.059 Uiso 1 1 calc R U . . .
C5 C 0.2922(4) 1.044(3) 0.7599(9) 0.055(4) Uani 1 1 d . . . . .
H5 H 0.2657 1.0030 0.7735 0.066 Uiso 1 1 calc R U . . .
C6 C 0.3121(4) 0.905(3) 0.6984(9) 0.056(4) Uani 1 1 d . . . . .
H6 H 0.2984 0.7692 0.6718 0.067 Uiso 1 1 calc R U . . .
C7 C 0.3514(3) 0.958(2) 0.6751(7) 0.032(3) Uani 1 1 d . . . . .
C8 C 0.3678(3) 0.787(3) 0.6102(7) 0.036(3) Uani 1 1 d . . . . .
C9 C 0.4092(3) 0.586(3) 0.5243(7) 0.031(3) Uani 1 1 d . . . . .
C10 C 0.3704(3) 0.479(2) 0.5146(7) 0.032(3) Uani 1 1 d . . . . .
C11 C 0.3640(4) 0.270(3) 0.4617(8) 0.037(3) Uani 1 1 d . . . . .
H11 H 0.3387 0.1931 0.4556 0.045 Uiso 1 1 calc R U . . .
C12 C 0.3969(3) 0.180(2) 0.4182(8) 0.034(3) Uani 1 1 d . . . . .
H12 H 0.3935 0.0376 0.3831 0.041 Uiso 1 1 calc R U . . .
C13 C 0.4348(3) 0.295(2) 0.4252(7) 0.029(3) Uani 1 1 d . . . . .
C14 C 0.4414(3) 0.499(2) 0.4779(7) 0.031(3) Uani 1 1 d . . . . .
H14 H 0.4667 0.5771 0.4825 0.037 Uiso 1 1 calc R U . . .
C15 C 0.4684(3) 0.193(3) 0.3702(7) 0.029(3) Uani 1 1 d . . . . .
Cl1 Cl 0.25769(19) 0.4875(15) 0.5453(5) 0.055(2) Uani 0.5 1 d . . P . .
N1 N 0.4058(3) 0.775(2) 0.5841(6) 0.035(2) Uani 1 1 d . . . . .
H1 H 0.4253 0.8721 0.6021 0.042 Uiso 1 1 calc R U . . .
N2 N 0.3457(3) 0.610(2) 0.5687(6) 0.037(3) Uani 1 1 d . . . . .
H2 H 0.3203 0.5831 0.5746 0.044 Uiso 1 1 calc R U . . .
Nd1 Nd 0.5000 0.68207(18) 0.2500 0.0271(4) Uani 1 2 d S T P . .
O1 O 0.4266(2) 1.4577(19) 0.7458(5) 0.040(2) Uani 1 1 d . . . . .
O2 O 0.4416(2) 1.1241(17) 0.6671(5) 0.041(2) Uani 1 1 d . . . . .
O3 O 0.4664(2) -0.0309(18) 0.3442(5) 0.042(2) Uani 1 1 d . . . . .
O4 O 0.4965(2) 0.3534(16) 0.3546(5) 0.034(2) Uani 1 1 d . . . . .

loop_
_atom_site_aniso_label
_atom_site_aniso_U_11
_atom_site_aniso_U_22
_atom_site_aniso_U_33
_atom_site_aniso_U_23
_atom_site_aniso_U_13
_atom_site_aniso_U_12
C1 0.043(7) 0.039(8) 0.024(7) -0.004(6) 0.005(5) 0.004(6)
C2 0.038(6) 0.038(8) 0.017(6) 0.004(6) 0.003(5) 0.008(5)
C3 0.045(7) 0.043(9) 0.044(8) -0.010(7) -0.004(6) 0.002(6)
C4 0.049(8) 0.053(10) 0.046(9) -0.011(8) 0.008(6) 0.003(6)
C5 0.033(7) 0.071(11) 0.062(10) -0.013(9) 0.019(6) -0.009(7)
C6 0.059(9) 0.063(11) 0.047(9) -0.016(9) 0.020(7) 0.005(7)
C7 0.031(6) 0.035(8) 0.031(7) -0.009(6) 0.009(5) 0.004(5)
C8 0.034(6) 0.045(9) 0.027(7) 0.002(7) 0.005(5) 0.003(6)
C9 0.042(7) 0.029(7) 0.022(7) -0.002(6) 0.004(5) 0.008(5)
C10 0.034(6) 0.034(8) 0.027(7) -0.002(6) 0.002(5) -0.002(5)
C11 0.044(7) 0.033(8) 0.036(8) -0.001(6) 0.007(5) -0.001(5)
C12 0.050(7) 0.023(7) 0.028(7) 0.005(6) 0.009(5) 0.001(6)
C13 0.039(6) 0.024(7) 0.024(7) 0.003(6) 0.007(5) -0.004(5)
C14 0.046(7) 0.027(8) 0.019(6) 0.007(6) 0.004(5) -0.003(5)
C15 0.033(6) 0.031(8) 0.022(6) 0.005(6) 0.003(4) 0.002(6)
Cl1 0.041(3) 0.057(5) 0.067(5) -0.013(4) 0.019(3) -0.004(3)
N1 0.034(5) 0.042(7) 0.029(6) -0.010(5) 0.002(4) -0.002(4)
N2 0.027(5) 0.047(7) 0.036(6) -0.008(6) 0.006(4) -0.004(4)
Nd1 0.0366(5) 0.0209(6) 0.0240(6) 0.000 0.0043(3) 0.000
O1 0.039(4) 0.041(6) 0.041(5) -0.006(5) 0.005(4) 0.001(4)
O2 0.040(4) 0.044(6) 0.041(5) -0.013(5) 0.006(4) 0.000(4)
O3 0.053(5) 0.023(6) 0.051(6) -0.006(5) 0.009(4) -0.002(4)
O4 0.039(4) 0.040(6) 0.024(5) -0.004(4) 0.006(3) -0.001(4)

loop_
_atom_type_symbol
_atom_type_description
_atom_type_scat_dispersion_real
_atom_type_scat_dispersion_imag
_atom_type_scat_source
C C 0.0033 0.0016 'International Tables Vol C Tables 4.2.6.8 and 6.1.1.4'
H H 0.0000 0.0000 'International Tables Vol C Tables 4.2.6.8 and 6.1.1.4'
N N 0.0061 0.0033 'International Tables Vol C Tables 4.2.6.8 and 6.1.1.4'
O O 0.0106 0.0060 'International Tables Vol C Tables 4.2.6.8 and 6.1.1.4'
Cl Cl 0.1484 0.1585 'International Tables Vol C Tables 4.2.6.8 and 6.1.1.4'
Nd Nd -0.1943 3.0179 'International Tables Vol C Tables 4.2.6.8 and 6.1.1.4'

loop_
_geom_angle_atom_site_label_1
_geom_angle_atom_site_label_2
_geom_angle_atom_site_label_3
_geom_angle
_geom_angle_site_symmetry_1
_geom_angle_site_symmetry_3
_geom_angle_publ_flag
O1 C1 O2 119.1(11) . . ?
O1 C1 C2 118.1(10) . . ?
O2 C1 C2 122.7(12) . . ?
O1 C1 Nd1 61.4(6) . 5_676 ?
O2 C1 Nd1 61.3(6) . 5_676 ?
C2 C1 Nd1 158.7(8) . 5_676 ?
C3 C2 C7 117.1(10) . . ?
C3 C2 C1 113.7(11) . . ?
C7 C2 C1 129.0(10) . . ?
C2 C3 C4 123.7(13) . . ?
C2 C3 H3 118.2 . . ?
C4 C3 H3 118.2 . . ?
C5 C4 C3 119.0(13) . . ?
C5 C4 H4 120.5 . . ?
C3 C4 H4 120.5 . . ?
C4 C5 C6 119.1(12) . . ?
C4 C5 H5 120.4 . . ?
C6 C5 H5 120.4 . . ?
C5 C6 C7 123.1(14) . . ?
C5 C6 H6 118.5 . . ?
C7 C6 H6 118.5 . . ?
C6 C7 C2 118.0(11) . . ?
C6 C7 C8 115.5(11) . . ?
C2 C7 C8 126.5(10) . . ?
N2 C8 N1 108.9(11) . . ?
N2 C8 C7 123.6(10) . . ?
N1 C8 C7 127.5(11) . . ?
N1 C9 C14 132.9(11) . . ?
N1 C9 C10 105.6(9) . . ?
C14 C9 C10 121.5(11) . . ?
N2 C10 C11 133.0(10) . . ?
N2 C10 C9 106.8(10) . . ?
C11 C10 C9 120.2(11) . . ?
C10 C11 C12 117.2(11) . . ?
C10 C11 H11 121.4 . . ?
C12 C11 H11 121.4 . . ?
C13 C12 C11 122.2(12) . . ?
C13 C12 H12 118.9 . . ?
C11 C12 H12 118.9 . . ?
C14 C13 C12 120.7(11) . . ?
C14 C13 C15 121.1(10) . . ?
C12 C13 C15 118.1(11) . . ?
C13 C14 C9 118.0(11) . . ?
C13 C14 H14 121.0 . . ?
C9 C14 H14 121.0 . . ?
O3 C15 O4 125.3(11) . . ?
O3 C15 C13 119.2(10) . . ?
O4 C15 C13 115.6(11) . . ?
C8 N1 C9 110.0(10) . . ?
C8 N1 H1 125.0 . . ?
C9 N1 H1 125.0 . . ?
C8 N2 C10 108.8(9) . . ?
C8 N2 H2 125.6 . . ?
C10 N2 H2 125.6 . . ?
O4 Nd1 O4 89.6(4) . 2_655 ?
O4 Nd1 O3 88.1(3) . 1_565 ?
O4 Nd1 O3 155.2(3) 2_655 1_565 ?
O4 Nd1 O3 155.2(3) . 2_665 ?
O4 Nd1 O3 88.1(3) 2_655 2_665 ?
O3 Nd1 O3 104.0(4) 1_565 2_665 ?
O4 Nd1 O2 87.7(3) . 5_676 ?
O4 Nd1 O2 127.0(3) 2_655 5_676 ?
O3 Nd1 O2 77.6(3) 1_565 5_676 ?
O3 Nd1 O2 74.2(3) 2_665 5_676 ?
O4 Nd1 O2 127.0(3) . 6_575 ?
O4 Nd1 O2 87.7(3) 2_655 6_575 ?
O3 Nd1 O2 74.2(3) 1_565 6_575 ?
O3 Nd1 O2 77.6(3) 2_665 6_575 ?
O2 Nd1 O2 133.4(4) 5_676 6_575 ?
O4 Nd1 O1 75.9(3) . 6_575 ?
O4 Nd1 O1 80.8(3) 2_655 6_575 ?
O3 Nd1 O1 74.7(3) 1_565 6_575 ?
O3 Nd1 O1 127.9(3) 2_665 6_575 ?
O2 Nd1 O1 148.1(3) 5_676 6_575 ?
O2 Nd1 O1 51.4(3) 6_575 6_575 ?
O4 Nd1 O1 80.8(3) . 5_676 ?
O4 Nd1 O1 75.9(3) 2_655 5_676 ?
O3 Nd1 O1 127.9(3) 1_565 5_676 ?
O3 Nd1 O1 74.7(3) 2_665 5_676 ?
O2 Nd1 O1 51.4(3) 5_676 5_676 ?
O2 Nd1 O1 148.1(3) 6_575 5_676 ?
O1 Nd1 O1 146.9(4) 6_575 5_676 ?
O4 Nd1 C1 88.8(3) . 5_676 ?
O4 Nd1 C1 100.5(3) 2_655 5_676 ?
O3 Nd1 C1 104.0(3) 1_565 5_676 ?
O3 Nd1 C1 67.5(3) 2_665 5_676 ?
O2 Nd1 C1 26.5(3) 5_676 5_676 ?
O2 Nd1 C1 143.6(3) 6_575 5_676 ?
O1 Nd1 C1 164.6(3) 6_575 5_676 ?
O1 Nd1 C1 25.9(3) 5_676 5_676 ?
O4 Nd1 C1 100.6(3) . 6_575 ?
O4 Nd1 C1 88.8(3) 2_655 6_575 ?
O3 Nd1 C1 67.5(3) 1_565 6_575 ?
O3 Nd1 C1 104.0(3) 2_665 6_575 ?
O2 Nd1 C1 143.6(3) 5_676 6_575 ?
O2 Nd1 C1 26.5(3) 6_575 6_575 ?
O1 Nd1 C1 25.9(3) 6_575 6_575 ?
O1 Nd1 C1 164.6(3) 5_676 6_575 ?
C1 Nd1 C1 166.9(5) 5_676 6_575 ?
C1 O1 Nd1 92.7(7) . 5_676 ?
C1 O2 Nd1 92.3(7) . 5_676 ?
C15 O3 Nd1 140.3(8) . 1_545 ?
C15 O4 Nd1 130.1(7) . . ?

loop_
_geom_bond_atom_site_label_1
_geom_bond_atom_site_label_2
_geom_bond_distance
_geom_bond_site_symmetry_2
_geom_bond_publ_flag
C1 O1 1.260(15) . ?
C1 O2 1.284(14) . ?
C1 C2 1.501(17) . ?
C1 Nd1 2.878(12) 5_676 ?
C2 C3 1.371(17) . ?
C2 C7 1.438(17) . ?
C3 C4 1.406(18) . ?
C3 H3 0.9300 . ?
C4 C5 1.35(2) . ?
C4 H4 0.9300 . ?
C5 C6 1.395(19) . ?
C5 H5 0.9300 . ?
C6 C7 1.385(17) . ?
C6 H6 0.9300 . ?
C7 C8 1.474(17) . ?
C8 N2 1.334(16) . ?
C8 N1 1.332(14) . ?
C9 N1 1.372(16) . ?
C9 C14 1.384(15) . ?
C9 C10 1.402(16) . ?
C10 N2 1.379(14) . ?
C10 C11 1.383(17) . ?
C11 C12 1.381(16) . ?
C11 H11 0.9300 . ?
C12 C13 1.391(16) . ?
C12 H12 0.9300 . ?
C13 C14 1.359(16) . ?
C13 C15 1.523(16) . ?
C14 H14 0.9300 . ?
C15 O3 1.228(14) . ?
C15 O4 1.271(14) . ?
N1 H1 0.8600 . ?
N2 H2 0.8600 . ?
Nd1 O4 2.385(8) . ?
Nd1 O4 2.385(8) 2_655 ?
Nd1 O3 2.400(8) 1_565 ?
Nd1 O3 2.400(8) 2_665 ?
Nd1 O2 2.526(8) 5_676 ?
Nd1 O2 2.526(8) 6_575 ?
Nd1 O1 2.530(7) 6_575 ?
Nd1 O1 2.530(7) 5_676 ?
Nd1 C1 2.878(12) 5_676 ?
Nd1 C1 2.878(12) 6_575 ?
O1 Nd1 2.530(7) 5_676 ?
O2 Nd1 2.526(8) 5_676 ?
O3 Nd1 2.400(8) 1_545 ?

loop_
_geom_torsion_atom_site_label_1
_geom_torsion_atom_site_label_2
_geom_torsion_atom_site_label_3
_geom_torsion_atom_site_label_4
_geom_torsion
_geom_torsion_site_symmetry_1
_geom_torsion_site_symmetry_2
_geom_torsion_site_symmetry_3
_geom_torsion_site_symmetry_4
_geom_torsion_publ_flag
O1 C1 C2 C3 -10.6(17) . . . . ?
O2 C1 C2 C3 166.7(12) . . . . ?
Nd1 C1 C2 C3 72(3) 5_676 . . . ?
O1 C1 C2 C7 174.6(12) . . . . ?
O2 C1 C2 C7 -8(2) . . . . ?
Nd1 C1 C2 C7 -102(2) 5_676 . . . ?
C7 C2 C3 C4 0(2) . . . . ?
C1 C2 C3 C4 -175.3(13) . . . . ?
C2 C3 C4 C5 -1(2) . . . . ?
C3 C4 C5 C6 1(2) . . . . ?
C4 C5 C6 C7 0(2) . . . . ?
C5 C6 C7 C2 0(2) . . . . ?
C5 C6 C7 C8 178.9(14) . . . . ?
C3 C2 C7 C6 0.4(18) . . . . ?
C1 C2 C7 C6 175.0(13) . . . . ?
C3 C2 C7 C8 -178.7(12) . . . . ?
C1 C2 C7 C8 -4(2) . . . . ?
C6 C7 C8 N2 7.5(19) . . . . ?
C2 C7 C8 N2 -173.5(12) . . . . ?
C6 C7 C8 N1 -171.2(13) . . . . ?
C2 C7 C8 N1 8(2) . . . . ?
N1 C9 C10 N2 0.3(13) . . . . ?
C14 C9 C10 N2 -179.2(11) . . . . ?
N1 C9 C10 C11 -176.1(11) . . . . ?
C14 C9 C10 C11 4.3(18) . . . . ?
N2 C10 C11 C12 -177.2(12) . . . . ?
C9 C10 C11 C12 -1.9(18) . . . . ?
C10 C11 C12 C13 -1.2(18) . . . . ?
C11 C12 C13 C14 2.1(18) . . . . ?
C11 C12 C13 C15 -175.9(11) . . . . ?
C12 C13 C14 C9 0.3(17) . . . . ?
C15 C13 C14 C9 178.2(10) . . . . ?
N1 C9 C14 C13 177.2(12) . . . . ?
C10 C9 C14 C13 -3.5(18) . . . . ?
C14 C13 C15 O3 157.2(11) . . . . ?
C12 C13 C15 O3 -24.9(16) . . . . ?
C14 C13 C15 O4 -23.2(16) . . . . ?
C12 C13 C15 O4 154.8(11) . . . . ?
N2 C8 N1 C9 -0.5(15) . . . . ?
C7 C8 N1 C9 178.4(12) . . . . ?
C14 C9 N1 C8 179.5(13) . . . . ?
C10 C9 N1 C8 0.1(14) . . . . ?
N1 C8 N2 C10 0.6(14) . . . . ?
C7 C8 N2 C10 -178.2(11) . . . . ?
C11 C10 N2 C8 175.2(13) . . . . ?
C9 C10 N2 C8 -0.6(14) . . . . ?
O2 C1 O1 Nd1 -21.6(12) . . . 5_676 ?
C2 C1 O1 Nd1 155.8(10) . . . 5_676 ?
O1 C1 O2 Nd1 21.6(12) . . . 5_676 ?
C2 C1 O2 Nd1 -155.6(10) . . . 5_676 ?
O4 C15 O3 Nd1 -7(2) . . . 1_545 ?
C13 C15 O3 Nd1 172.4(8) . . . 1_545 ?
O3 C15 O4 Nd1 95.6(13) . . . . ?
C13 C15 O4 Nd1 -84.1(12) . . . . ?
